data_1552126
loop_
_publ_author_name
'Leckie, Dominique'
'Stephaniuk, Nadia T.'
'Arauzo, Ana'
'Campo, Javier'
'Rawson, Jeremy M.'

_publ_section_title
;
 Exploring through-bond and through-space magnetic communication in
 1,3,2-dithiazolyl radical complexes
;
_journal_issue 66
_journal_name_full 'Chemical Communications'
_journal_page_first 9849
_journal_page_last 9852
_journal_paper_doi 10.1039/C9CC04271G
_journal_volume 55
_journal_year 2019
_chemical_formula_moiety 'C24 H14 F12 Mn N2 O4 S4'
_chemical_formula_sum 'C24 H14 F12 Mn N2 O4 S4'
_chemical_formula_weight 805.55
_chemical_properties_physical Moisture-sensitive
_space_group_crystal_system trigonal
_space_group_IT_number 148
_space_group_name_Hall '-R 3'
_space_group_name_H-M_alt 'R -3 :H'
_symmetry_space_group_name_Hall '-R 3'
_symmetry_space_group_name_H-M 'R -3 :H'
_atom_sites_solution_hydrogens geom
_atom_sites_solution_primary intrinsic
_atom_sites_solution_secondary difmap
_audit_creation_method SHELXL-2017/1
_audit_update_record
;
2019-05-02 deposited with the CCDC.    2019-07-22 downloaded from the CCDC.
;
_cell_angle_alpha 90
_cell_angle_beta 90
_cell_angle_gamma 120
_cell_formula_units_Z 9
_cell_length_a 28.857(2)
_cell_length_b 28.857(2)
_cell_length_c 10.4312(7)
_cell_measurement_reflns_used 8326
_cell_measurement_temperature 170(2)
_cell_measurement_theta_max 65.05
_cell_measurement_theta_min 3.06
_cell_volume 7522.6(9)
_computing_cell_refinement 'Bruker SAINT'
_computing_data_collection 'Bruker APEX2'
_computing_data_reduction 'Bruker SAINT'
_computing_molecular_graphics 'Bruker SHELXTL'
_computing_publication_material 'Bruker SHELXTL'
_computing_structure_refinement 'SHELXL-2017/1 (Sheldrick, 2017)'
_computing_structure_solution 'SHELXT 2014/5 (Sheldrick, 2014)'
_diffrn_ambient_temperature 170(2)
_diffrn_measured_fraction_theta_full 1.000
_diffrn_measured_fraction_theta_max 1.000
_diffrn_measurement_device_type 'Bruker D8 Venture'
_diffrn_measurement_method 'phi and omega scans'
_diffrn_radiation_type CuK\a
_diffrn_radiation_wavelength 1.54178
_diffrn_reflns_av_R_equivalents 0.0787
_diffrn_reflns_av_unetI/netI 0.0381
_diffrn_reflns_Laue_measured_fraction_full 1.000
_diffrn_reflns_Laue_measured_fraction_max 1.000
_diffrn_reflns_limit_h_max 33
_diffrn_reflns_limit_h_min -31
_diffrn_reflns_limit_k_max 33
_diffrn_reflns_limit_k_min -33
_diffrn_reflns_limit_l_max 12
_diffrn_reflns_limit_l_min -12
_diffrn_reflns_number 24732
_diffrn_reflns_point_group_measured_fraction_full 1.000
_diffrn_reflns_point_group_measured_fraction_max 1.000
_diffrn_reflns_theta_full 65.106
_diffrn_reflns_theta_max 65.106
_diffrn_reflns_theta_min 3.063
_diffrn_source 'Incoatec microsource'
_exptl_absorpt_coefficient_mu 6.483
_exptl_absorpt_correction_T_max 0.7526
_exptl_absorpt_correction_T_min 0.4781
_exptl_absorpt_correction_type multi-scan
_exptl_absorpt_process_details sadabs
_exptl_crystal_colour red
_exptl_crystal_density_diffrn 1.600
_exptl_crystal_description plate
_exptl_crystal_F_000 3609
_exptl_crystal_preparation 'Magnetic properties'
_exptl_crystal_recrystallization_method Sublimation
_refine_diff_density_max 0.466
_refine_diff_density_min -0.398
_refine_diff_density_rms 0.091
_refine_ls_extinction_method none
_refine_ls_goodness_of_fit_ref 1.066
_refine_ls_hydrogen_treatment constr
_refine_ls_matrix_type full
_refine_ls_number_parameters 270
_refine_ls_number_reflns 2854
_refine_ls_number_restraints 234
_refine_ls_restrained_S_all 1.107
_refine_ls_R_factor_all 0.0918
_refine_ls_R_factor_gt 0.0690
_refine_ls_shift/su_max 0.000
_refine_ls_shift/su_mean 0.000
_refine_ls_structure_factor_coef Fsqd
_refine_ls_weighting_details 'w=1/[\s^2^(Fo^2^)+(0.1016P)^2^+27.1027P] where P=(Fo^2^+2Fc^2^)/3'
_refine_ls_weighting_scheme calc
_refine_ls_wR_factor_gt 0.1732
_refine_ls_wR_factor_ref 0.1935
_reflns_Friedel_coverage 0.000
_reflns_number_gt 2167
_reflns_number_total 2854
_reflns_threshold_expression 'I > 2\s(I)'
_cod_data_source_file c9cc04271g2.cif
_cod_data_source_block DL067_0m_a
_cod_original_cell_volume 7522.7(12)
_cod_database_code 1552126
_shelx_shelxl_version_number 2017/1
_shelx_space_group_comment
;
The symmetry employed for this shelxl refinement is uniquely defined
by the following loop, which should always be used as a source of
symmetry information in preference to the above space-group names.
They are only intended as comments.
;
_exptl_absorpt_special_details 'SADABS 2016/2, Bruker AXS'

loop_
_space_group_symop_operation_xyz
'x, y, z'
'-y, x-y, z'
'-x+y, -x, z'
'x+2/3, y+1/3, z+1/3'
'-y+2/3, x-y+1/3, z+1/3'
'-x+y+2/3, -x+1/3, z+1/3'
'x+1/3, y+2/3, z+2/3'
'-y+1/3, x-y+2/3, z+2/3'
'-x+y+1/3, -x+2/3, z+2/3'
'-x, -y, -z'
'y, -x+y, -z'
'x-y, x, -z'
'-x+2/3, -y+1/3, -z+1/3'
'y+2/3, -x+y+1/3, -z+1/3'
'x-y+2/3, x+1/3, -z+1/3'
'-x+1/3, -y+2/3, -z+2/3'
'y+1/3, -x+y+2/3, -z+2/3'
'x-y+1/3, x+2/3, -z+2/3'

loop_
_atom_site_label
_atom_site_type_symbol
_atom_site_fract_x
_atom_site_fract_y
_atom_site_fract_z
_atom_site_U_iso_or_equiv
_atom_site_adp_type
_atom_site_occupancy
_atom_site_site_symmetry_order
_atom_site_calc_flag
_atom_site_refinement_flags_posn
_atom_site_refinement_flags_adp
_atom_site_refinement_flags_occupancy
_atom_site_disorder_assembly
_atom_site_disorder_group
Mn1 Mn 0.500000 0.500000 0.500000 0.0651(4) Uani 1 2 d S . P . .
N1 N 0.4236(3) 0.4236(3) 0.4988(10) 0.0588(11) Uani 1 1 d . . . . .
S11 S 0.36543(12) 0.42147(11) 0.5122(2) 0.0623(8) Uani 1 1 d . . . . .
S12 S 0.42108(10) 0.36517(11) 0.4893(2) 0.0560(6) Uani 1 1 d . . . . .
C11 C 0.3249(4) 0.3521(4) 0.5064(7) 0.055(2) Uani 1 1 d . . . . .
C12 C 0.3525(5) 0.3240(4) 0.4968(6) 0.057(2) Uani 1 1 d . . . . .
C13 C 0.3257(5) 0.2666(5) 0.4920(9) 0.073(3) Uani 1 1 d . . . . .
H13 H 0.345221 0.248233 0.484590 0.087 Uiso 1 1 calc R U . . .
C14 C 0.2726(6) 0.2402(6) 0.4982(9) 0.082(3) Uani 1 1 d . . . . .
C17 C 0.2340(5) 0.1844(4) 0.4886(10) 0.109(4) Uani 1 1 d . U . . .
H17D H 0.214206 0.172039 0.569421 0.164 Uiso 1 1 calc R U . . .
H17E H 0.252388 0.164271 0.471198 0.164 Uiso 1 1 calc R U . . .
H17F H 0.209037 0.178727 0.418670 0.164 Uiso 1 1 calc R U . . .
C15 C 0.2432(4) 0.2674(5) 0.5067(8) 0.069(2) Uani 1 1 d . . . . .
H15A H 0.205164 0.247753 0.509535 0.083 Uiso 1 1 calc R U . . .
C16 C 0.2703(4) 0.3232(5) 0.5107(8) 0.061(2) Uani 1 1 d . . . . .
H16 H 0.250556 0.341320 0.516641 0.073 Uiso 1 1 calc R U . . .
O1A O 0.4648(7) 0.5372(6) 0.3878(7) 0.0713(12) Uani 0.53 1 d D U P A 1
C22A C 0.4441(9) 0.5622(9) 0.4319(10) 0.077(2) Uani 0.53 1 d D U P A 1
C23A C 0.4313(13) 0.5659(14) 0.5553(9) 0.079(3) Uani 0.53 1 d D U P A 1
H23A H 0.405508 0.576458 0.571509 0.095 Uiso 0.53 1 calc R U P A 1
C24A C 0.4544(8) 0.5552(7) 0.6575(12) 0.077(2) Uani 0.53 1 d D U P A 1
O2A O 0.4747(8) 0.5256(7) 0.6592(7) 0.0713(12) Uani 0.53 1 d D U P A 1
C21A C 0.4189(7) 0.5842(6) 0.3253(11) 0.095(2) Uani 0.53 1 d D U P A 1
C25A C 0.4328(6) 0.5621(5) 0.7950(11) 0.095(2) Uani 0.53 1 d D U P A 1
F21A F 0.4219(8) 0.5679(7) 0.2142(9) 0.138(3) Uani 0.53 1 d D U P A 1
F22A F 0.4481(7) 0.6339(6) 0.3295(16) 0.157(5) Uani 0.53 1 d D U P A 1
F23A F 0.3724(6) 0.5689(8) 0.3538(17) 0.158(4) Uani 0.53 1 d D U P A 1
F24A F 0.4733(5) 0.5779(6) 0.8655(14) 0.160(4) Uani 0.53 1 d D U P A 1
F25A F 0.3943(5) 0.5203(6) 0.8384(13) 0.160(4) Uani 0.53 1 d D U P A 1
F26A F 0.4204(9) 0.5982(8) 0.7958(16) 0.213(8) Uani 0.53 1 d D U P A 1
O1B O 0.4558(9) 0.5428(8) 0.4643(8) 0.0713(12) Uani 0.47 1 d D U P A 2
C22B C 0.4325(13) 0.5596(14) 0.5358(11) 0.077(2) Uani 0.47 1 d D U P A 2
C23B C 0.4346(12) 0.5610(12) 0.6672(10) 0.079(3) Uani 0.47 1 d D U P A 2
H23B H 0.416242 0.575777 0.711902 0.095 Uiso 0.47 1 calc R U P A 2
C24B C 0.4620(10) 0.5421(10) 0.7370(12) 0.077(2) Uani 0.47 1 d D U P A 2
O2B O 0.4856(8) 0.5173(8) 0.7035(8) 0.0713(12) Uani 0.47 1 d D U P A 2
C21B C 0.4030(6) 0.5884(5) 0.4708(11) 0.095(2) Uani 0.47 1 d D U P A 2
C25B C 0.4603(6) 0.5457(6) 0.8912(12) 0.095(2) Uani 0.47 1 d D U P A 2
F21B F 0.4222(8) 0.6065(7) 0.3642(14) 0.158(4) Uani 0.47 1 d D U P A 2
F22B F 0.3558(6) 0.5513(6) 0.4591(16) 0.154(5) Uani 0.47 1 d D U P A 2
F23B F 0.4044(7) 0.6249(6) 0.5393(15) 0.167(7) Uani 0.47 1 d D U P A 2
F24B F 0.4905(6) 0.5943(5) 0.9244(12) 0.135(5) Uani 0.47 1 d D U P A 2
F25B F 0.4133(6) 0.5318(7) 0.9240(16) 0.160(4) Uani 0.47 1 d D U P A 2
F26B F 0.4764(8) 0.5181(8) 0.9475(9) 0.141(4) Uani 0.47 1 d D U P A 2

loop_
_atom_site_aniso_label
_atom_site_aniso_U_11
_atom_site_aniso_U_22
_atom_site_aniso_U_33
_atom_site_aniso_U_23
_atom_site_aniso_U_13
_atom_site_aniso_U_12
Mn1 0.0596(17) 0.0583(17) 0.0621(8) 0.0131(13) -0.0041(13) 0.0179(6)
N1 0.054(5) 0.064(6) 0.044(2) -0.013(4) -0.017(4) 0.019(2)
S11 0.0681(18) 0.0652(19) 0.0417(14) 0.0034(11) -0.0037(11) 0.0243(15)
S12 0.0598(17) 0.0627(16) 0.0443(14) -0.0025(11) -0.0014(11) 0.0297(15)
C11 0.054(5) 0.051(5) 0.035(4) -0.005(4) -0.014(4) 0.008(3)
C12 0.084(7) 0.072(6) 0.010(3) -0.010(4) -0.004(4) 0.035(5)
C13 0.090(6) 0.081(6) 0.037(5) -0.005(5) 0.008(5) 0.035(5)
C14 0.087(7) 0.092(8) 0.036(5) -0.012(5) -0.001(5) 0.021(6)
C17 0.146(10) 0.058(5) 0.080(6) -0.005(4) 0.024(6) 0.019(6)
C15 0.042(5) 0.088(6) 0.033(4) -0.015(5) 0.000(4) -0.001(4)
C16 0.045(5) 0.087(6) 0.030(4) -0.002(4) -0.001(4) 0.017(4)
O1A 0.090(6) 0.065(5) 0.048(3) -0.009(5) -0.024(5) 0.030(2)
C22A 0.069(6) 0.062(7) 0.070(3) -0.024(6) -0.015(5) 0.009(4)
C23A 0.080(12) 0.069(12) 0.083(4) -0.019(12) 0.000(12) 0.033(6)
C24A 0.069(6) 0.062(7) 0.070(3) -0.024(6) -0.015(5) 0.009(4)
O2A 0.090(6) 0.065(5) 0.048(3) -0.009(5) -0.024(5) 0.030(2)
C21A 0.135(10) 0.055(6) 0.081(4) 0.019(6) 0.031(7) 0.037(5)
C25A 0.135(10) 0.055(6) 0.081(4) 0.019(6) 0.031(7) 0.037(5)
F21A 0.184(9) 0.143(8) 0.122(6) 0.007(7) -0.032(7) 0.108(6)
F22A 0.178(10) 0.127(9) 0.168(9) 0.035(8) -0.023(8) 0.077(7)
F23A 0.133(8) 0.176(9) 0.160(8) 0.037(7) -0.009(7) 0.075(7)
F24A 0.158(7) 0.188(7) 0.085(6) -0.029(6) 0.006(6) 0.050(6)
F25A 0.128(6) 0.202(6) 0.087(5) -0.030(5) 0.026(5) 0.035(5)
F26A 0.240(17) 0.203(15) 0.235(13) -0.081(12) 0.014(12) 0.140(13)
O1B 0.090(6) 0.065(5) 0.048(3) -0.009(5) -0.024(5) 0.030(2)
C22B 0.069(6) 0.062(7) 0.070(3) -0.024(6) -0.015(5) 0.009(4)
C23B 0.080(12) 0.069(12) 0.083(4) -0.019(12) 0.000(12) 0.033(6)
C24B 0.069(6) 0.062(7) 0.070(3) -0.024(6) -0.015(5) 0.009(4)
O2B 0.090(6) 0.065(5) 0.048(3) -0.009(5) -0.024(5) 0.030(2)
C21B 0.135(10) 0.055(6) 0.081(4) 0.019(6) 0.031(7) 0.037(5)
C25B 0.135(10) 0.055(6) 0.081(4) 0.019(6) 0.031(7) 0.037(5)
F21B 0.168(8) 0.157(8) 0.151(6) 0.026(6) -0.018(7) 0.083(6)
F22B 0.126(8) 0.165(10) 0.157(9) 0.044(8) -0.022(8) 0.061(7)
F23B 0.211(16) 0.147(13) 0.195(12) -0.056(10) -0.001(10) 0.127(13)
F24B 0.151(9) 0.142(9) 0.061(6) -0.047(6) -0.011(6) 0.035(7)
F25B 0.128(6) 0.202(6) 0.087(5) -0.030(5) 0.026(5) 0.035(5)
F26B 0.159(9) 0.166(9) 0.071(5) -0.016(7) 0.013(7) 0.061(7)

loop_
_atom_type_symbol
_atom_type_description
_atom_type_scat_dispersion_real
_atom_type_scat_dispersion_imag
_atom_type_scat_source
C C 0.0181 0.0091 'International Tables Vol C Tables 4.2.6.8 and 6.1.1.4'
H H 0.0000 0.0000 'International Tables Vol C Tables 4.2.6.8 and 6.1.1.4'
F F 0.0727 0.0534 'International Tables Vol C Tables 4.2.6.8 and 6.1.1.4'
Mn Mn -0.5299 2.8052 'International Tables Vol C Tables 4.2.6.8 and 6.1.1.4'
N N 0.0311 0.0180 'International Tables Vol C Tables 4.2.6.8 and 6.1.1.4'
O O 0.0492 0.0322 'International Tables Vol C Tables 4.2.6.8 and 6.1.1.4'
S S 0.3331 0.5567 'International Tables Vol C Tables 4.2.6.8 and 6.1.1.4'

loop_
_geom_angle_atom_site_label_1
_geom_angle_atom_site_label_2
_geom_angle_atom_site_label_3
_geom_angle
_geom_angle_site_symmetry_1
_geom_angle_site_symmetry_3
O2A Mn1 O2A 180.0 . 10_666
O2A Mn1 O1A 85.5(3) . .
O2A Mn1 O1A 94.5(3) 10_666 .
O2A Mn1 O1A 94.5(3) . 10_666
O2A Mn1 O1A 85.5(3) 10_666 10_666
O1A Mn1 O1A 180.0(3) . 10_666
O2A Mn1 N1 90.3(7) . .
O2A Mn1 N1 89.7(7) 10_666 .
O1A Mn1 N1 90.6(6) . .
O1A Mn1 N1 89.4(6) 10_666 .
O2A Mn1 N1 89.7(7) . 10_666
O2A Mn1 N1 90.3(7) 10_666 10_666
O1A Mn1 N1 89.4(6) . 10_666
O1A Mn1 N1 90.6(6) 10_666 10_666
N1 Mn1 N1 180.0 . 10_666
N1 Mn1 O1B 89.4(7) . .
N1 Mn1 O1B 90.6(7) 10_666 .
O2A Mn1 O1B 117.7(3) . 10_666
O2A Mn1 O1B 62.3(3) 10_666 10_666
O1A Mn1 O1B 156.8(3) . 10_666
O1A Mn1 O1B 23.2(3) 10_666 10_666
N1 Mn1 O1B 90.6(7) . 10_666
N1 Mn1 O1B 89.4(7) 10_666 10_666
O2A Mn1 O2B 163.0(3) . 10_666
O2A Mn1 O2B 17.0(3) 10_666 10_666
O1A Mn1 O2B 77.5(3) . 10_666
O1A Mn1 O2B 102.5(3) 10_666 10_666
N1 Mn1 O2B 88.7(7) . 10_666
N1 Mn1 O2B 91.3(7) 10_666 10_666
O1B Mn1 O2B 100.7(3) . 10_666
O1B Mn1 O2B 79.3(3) 10_666 10_666
N1 Mn1 O2B 91.3(7) . .
N1 Mn1 O2B 88.7(7) 10_666 .
O1B Mn1 O2B 79.3(3) . .
O1B Mn1 O2B 100.7(3) 10_666 .
O2B Mn1 O2B 180.0(12) 10_666 .
S11 N1 S12 116.2(3) . .
S11 N1 Mn1 121.7(6) . .
S12 N1 Mn1 122.1(6) . .
N1 S11 C11 97.2(5) . .
N1 S12 C12 98.6(5) . .
C16 C11 C12 117.7(13) . .
C16 C11 S11 127.5(11) . .
C12 C11 S11 114.8(10) . .
C11 C12 C13 122.5(13) . .
C11 C12 S12 113.2(10) . .
C13 C12 S12 124.3(10) . .
C14 C13 C12 117.5(14) . .
C14 C13 H13 121.3 . .
C12 C13 H13 121.3 . .
C13 C14 C15 121.6(15) . .
C13 C14 C17 131.8(15) . .
C15 C14 C17 106.5(13) . .
C14 C17 H17D 109.5 . .
C14 C17 H17E 109.5 . .
H17D C17 H17E 109.5 . .
C14 C17 H17F 109.5 . .
H17D C17 H17F 109.5 . .
H17E C17 H17F 109.5 . .
C16 C15 C14 119.6(13) . .
C16 C15 H15A 120.2 . .
C14 C15 H15A 120.2 . .
C11 C16 C15 121.1(13) . .
C11 C16 H16 119.4 . .
C15 C16 H16 119.4 . .
C22A O1A Mn1 125.2(7) . .
O1A C22A C23A 129.1(14) . .
O1A C22A C21A 114.7(9) . .
C23A C22A C21A 115.2(10) . .
C22A C23A C24A 122.5(14) . .
C22A C23A H23A 118.8 . .
C24A C23A H23A 118.8 . .
O2A C24A C23A 127.5(12) . .
O2A C24A C25A 114.4(11) . .
C23A C24A C25A 113.6(10) . .
C24A O2A Mn1 126.4(8) . .
F23A C21A F22A 113.4(10) . .
F23A C21A F21A 110.8(10) . .
F22A C21A F21A 109.0(9) . .
F23A C21A C22A 108.5(14) . .
F22A C21A C22A 104.4(15) . .
F21A C21A C22A 110.6(9) . .
F25A C25A F24A 110.8(9) . .
F25A C25A F26A 108.3(10) . .
F24A C25A F26A 107.0(10) . .
F25A C25A C24A 114.5(13) . .
F24A C25A C24A 102.6(12) . .
F26A C25A C24A 113.3(11) . .
C22B O1B Mn1 133.6(9) . .
O1B C22B C23B 125.6(14) . .
O1B C22B C21B 118.4(10) . .
C23B C22B C21B 115.6(11) . .
C22B C23B C24B 122.8(14) . .
C22B C23B H23B 118.6 . .
C24B C23B H23B 118.6 . .
O2B C24B C23B 131.5(12) . .
O2B C24B C25B 110.8(10) . .
C23B C24B C25B 117.4(10) . .
C24B O2B Mn1 126.5(8) . .
F21B C21B F22B 109.9(11) . .
F21B C21B F23B 109.8(10) . .
F22B C21B F23B 110.0(10) . .
F21B C21B C22B 110.8(15) . .
F22B C21B C22B 103.3(18) . .
F23B C21B C22B 112.9(13) . .
F26B C25B F25B 110.8(10) . .
F26B C25B F24B 107.8(10) . .
F25B C25B F24B 108.2(10) . .
F26B C25B C24B 113.2(10) . .
F25B C25B C24B 108.3(15) . .
F24B C25B C24B 108.4(14) . .

loop_
_geom_bond_atom_site_label_1
_geom_bond_atom_site_label_2
_geom_bond_distance
_geom_bond_site_symmetry_2
Mn1 O2A 2.090(8) .
Mn1 O2A 2.090(8) 10_666
Mn1 O1A 2.154(7) .
Mn1 O1A 2.154(7) 10_666
Mn1 N1 2.205(4) .
Mn1 N1 2.205(4) 10_666
Mn1 O1B 2.206(10) .
Mn1 O1B 2.206(10) 10_666
Mn1 O2B 2.265(9) 10_666
Mn1 O2B 2.265(9) .
N1 S11 1.654(12) .
N1 S12 1.654(12) .
S11 C11 1.742(10) .
S12 C12 1.726(12) .
C11 C16 1.365(13) .
C11 C12 1.398(8) .
C12 C13 1.436(15) .
C13 C14 1.331(17) .
C13 H13 0.9500 .
C14 C15 1.418(12) .
C14 C17 1.431(16) .
C17 H17D 0.9800 .
C17 H17E 0.9800 .
C17 H17F 0.9800 .
C15 C16 1.395(16) .
C15 H15A 0.9500 .
C16 H16 0.9500 .
O1A C22A 1.233(8) .
C22A C23A 1.358(9) .
C22A C21A 1.623(16) .
C23A C24A 1.372(9) .
C23A H23A 0.9500 .
C24A O2A 1.255(8) .
C24A C25A 1.615(15) .
C21A F23A 1.220(10) .
C21A F22A 1.249(10) .
C21A F21A 1.270(10) .
C25A F25A 1.247(10) .
C25A F24A 1.257(10) .
C25A F26A 1.260(10) .
O1B C22B 1.252(8) .
C22B C23B 1.372(9) .
C22B C21B 1.608(18) .
C23B C24B 1.374(9) .
C23B H23B 0.9500 .
C24B O2B 1.261(8) .
C24B C25B 1.614(16) .
C21B F21B 1.236(10) .
C21B F22B 1.248(11) .
C21B F23B 1.255(10) .
C25B F26B 1.251(10) .
C25B F25B 1.254(10) .
C25B F24B 1.274(10) .
